data_7039657
loop_
_publ_author_name
'Golla, Upendarrao'
'Adhikary, Amit'
'Mondal, Amit Kumar'
'Tomar, Raghuvir Singh'
'Konar, Sanjit'

_publ_section_title
;
 Synthesis, structure, magnetic and biological activity studies of
 bis-hydrazone derived Cu(ii) and Co(ii) coordination compounds.
;
_journal_issue 29
_journal_name_full 'Dalton transactions (Cambridge, England : 2003)'
_journal_page_first 11849
_journal_page_last 11863
_journal_paper_doi 10.1039/c6dt01496h
_journal_volume 45
_journal_year 2016
_chemical_formula_sum 'C11 H15 Cl Cu N2 O8'
_chemical_formula_weight 402.24
_space_group_crystal_system monoclinic
_space_group_IT_number 14
_space_group_name_Hall '-P 2yn'
_space_group_name_H-M_alt 'P 1 21/n 1'
_symmetry_space_group_name_Hall '-P 2yn'
_symmetry_space_group_name_H-M 'P 1 21/n 1'
_atom_sites_solution_hydrogens geom
_audit_block_doi 10.5517/cc1j9s1n
_audit_creation_method SHELXL-2014/7
_audit_update_record
;
2016-06-18 deposited with the CCDC.
2016-06-23 downloaded from the CCDC.
;
_cell_angle_alpha 90
_cell_angle_beta 94.40(3)
_cell_angle_gamma 90
_cell_formula_units_Z 4
_cell_length_a 11.627(14)
_cell_length_b 8.412(10)
_cell_length_c 16.461(18)
_cell_measurement_reflns_used 3420
_cell_measurement_temperature 120
_cell_measurement_theta_max 26.34
_cell_measurement_theta_min 2.85
_cell_volume 1605(3)
_computing_cell_refinement 'Bruker SMART'
_computing_data_collection 'Bruker SMART'
_computing_data_reduction 'Bruker SAINT'
_computing_molecular_graphics 'Bruker SHELXTL'
_computing_publication_material 'Bruker SHELXTL'
_computing_structure_refinement 'SHELXL-2014/7 (Sheldrick, 2014)'
_computing_structure_solution 'SHELXS-97 (Sheldrick, 2008)'
_diffrn_ambient_temperature 120
_diffrn_measured_fraction_theta_full 0.987
_diffrn_measured_fraction_theta_max 0.987
_diffrn_measurement_device_type 'Bruker APEX-II CCD'
_diffrn_measurement_method 'phi and omega scans'
_diffrn_radiation_type MoK\a
_diffrn_radiation_wavelength 0.71073
_diffrn_reflns_av_R_equivalents 0.0323
_diffrn_reflns_av_unetI/netI 0.0786
_diffrn_reflns_Laue_measured_fraction_full 0.987
_diffrn_reflns_Laue_measured_fraction_max 0.987
_diffrn_reflns_limit_h_max 14
_diffrn_reflns_limit_h_min -5
_diffrn_reflns_limit_k_max 10
_diffrn_reflns_limit_k_min -1
_diffrn_reflns_limit_l_max 6
_diffrn_reflns_limit_l_min -18
_diffrn_reflns_number 4148
_diffrn_reflns_point_group_measured_fraction_full 0.987
_diffrn_reflns_point_group_measured_fraction_max 0.987
_diffrn_reflns_theta_full 27.131
_diffrn_reflns_theta_max 27.131
_diffrn_reflns_theta_min 2.721
_exptl_absorpt_coefficient_mu 1.568
_exptl_absorpt_correction_T_max 0.896
_exptl_absorpt_correction_T_min 0.860
_exptl_absorpt_correction_type multi-scan
_exptl_absorpt_process_details multi-scan
_exptl_crystal_colour Blue
_exptl_crystal_density_diffrn 1.664
_exptl_crystal_description Block
_exptl_crystal_F_000 820
_exptl_crystal_size_max 0.12
_exptl_crystal_size_mid 0.08
_exptl_crystal_size_min 0.07
_refine_diff_density_max 0.996
_refine_diff_density_min -0.618
_refine_diff_density_rms 0.133
_refine_ls_extinction_method none
_refine_ls_goodness_of_fit_ref 1.090
_refine_ls_hydrogen_treatment constr
_refine_ls_matrix_type full
_refine_ls_number_parameters 211
_refine_ls_number_reflns 3547
_refine_ls_number_restraints 0
_refine_ls_restrained_S_all 1.090
_refine_ls_R_factor_all 0.1129
_refine_ls_R_factor_gt 0.0838
_refine_ls_shift/su_max 0.000
_refine_ls_shift/su_mean 0.000
_refine_ls_structure_factor_coef Fsqd
_refine_ls_weighting_details 'w=1/[\s^2^(Fo^2^)+(0.1370P)^2^+9.9202P] where P=(Fo^2^+2Fc^2^)/3'
_refine_ls_weighting_scheme calc
_refine_ls_wR_factor_gt 0.2443
_refine_ls_wR_factor_ref 0.2629
_reflns_Friedel_coverage 0.000
_reflns_number_gt 3347
_reflns_number_total 3547
_reflns_threshold_expression 'I > 2\s(I)'
_cod_data_source_file c6dt01496h2.cif
_cod_data_source_block Compound2
_cod_depositor_comments 'Adding full bibliography for 7039656--7039659.cif.'
_cod_database_code 7039657
_shelx_shelxl_version_number 2014/7
_shelx_space_group_comment
;
The symmetry employed for this shelxl refinement is uniquely defined
by the following loop, which should always be used as a source of
symmetry information in preference to the above space-group names.
They are only intended as comments.
;

loop_
_space_group_symop_operation_xyz
'x, y, z'
'-x+1/2, y+1/2, -z+1/2'
'-x, -y, -z'
'x-1/2, -y-1/2, z-1/2'

loop_
_atom_site_label
_atom_site_type_symbol
_atom_site_fract_x
_atom_site_fract_y
_atom_site_fract_z
_atom_site_U_iso_or_equiv
_atom_site_adp_type
_atom_site_occupancy
_atom_site_site_symmetry_order
_atom_site_calc_flag
_atom_site_refinement_flags_posn
_atom_site_refinement_flags_adp
Cu01 Cu 0.87863(15) 0.55641(12) 0.50894(9) 0.0278(6) Uani 1 1 d . .
Cl02 Cl 0.2187(4) 0.7893(3) 0.3651(3) 0.0656(16) Uani 1 1 d . .
O003 O 1.0326(8) 0.5907(7) 0.5578(5) 0.027(2) Uani 1 1 d . .
O004 O 0.8952(10) 0.7453(8) 0.4109(5) 0.040(3) Uani 1 1 d . .
O005 O 0.7143(9) 0.5233(8) 0.4760(5) 0.033(2) Uani 1 1 d . .
N006 N 0.8128(10) 0.6821(8) 0.5933(6) 0.024(3) Uani 1 1 d . .
N007 N 0.6951(11) 0.6816(9) 0.5844(6) 0.030(3) Uani 1 1 d . .
H007 H 0.6543 0.7330 0.6171 0.035 Uiso 1 1 calc R U
O1 O 0.3129(14) 0.6841(12) 0.3625(7) 0.074(4) Uani 1 1 d . .
C009 C 1.2204(15) 0.7597(13) 0.7246(8) 0.035(4) Uani 1 1 d . .
H009 H 1.2986 0.7591 0.7416 0.042 Uiso 1 1 calc R U
C00A C 1.1799(15) 0.6829(11) 0.6529(7) 0.033(4) Uani 1 1 d . .
H00C H 1.2335 0.6348 0.6217 0.040 Uiso 1 1 calc R U
C00B C 1.0663(13) 0.6743(10) 0.6260(7) 0.026(4) Uani 1 1 d . .
C00C C 0.6453(13) 0.5935(12) 0.5200(7) 0.027(4) Uani 1 1 d . .
C00D C 1.1412(16) 0.8376(12) 0.7706(8) 0.040(5) Uani 1 1 d . .
H00D H 1.1659 0.8890 0.8188 0.049 Uiso 1 1 calc R U
C00E C 0.9882(14) 0.7541(11) 0.6716(7) 0.032(4) Uani 1 1 d . .
C00F C 0.8638(13) 0.7552(11) 0.6543(7) 0.030(4) Uani 1 1 d . .
H00F H 0.8192 0.8114 0.6890 0.036 Uiso 1 1 calc R U
C00G C 1.0268(14) 0.8372(12) 0.7435(8) 0.034(4) Uani 1 1 d . .
H00G H 0.9739 0.8919 0.7726 0.041 Uiso 1 1 calc R U
O4 O 0.2105(14) 0.8812(12) 0.2914(8) 0.082(5) Uani 1 1 d . .
C00I C 0.5198(14) 0.5854(12) 0.5084(9) 0.046(4) Uani 1 1 d . .
H00E H 0.4928 0.6526 0.4629 0.055 Uiso 1 1 calc R U
H00H H 0.4865 0.6246 0.5568 0.055 Uiso 1 1 calc R U
O5 O 0.5349(15) 0.8069(15) 0.6822(8) 0.085(5) Uani 1 1 d . .
H5 H 0.5787 0.8189 0.7232 0.127 Uiso 1 1 calc R U
C00K C 0.8552(19) 0.9009(14) 0.4213(10) 0.064(6) Uani 1 1 d . .
H00I H 0.7742 0.9057 0.4051 0.096 Uiso 1 1 calc R U
H00J H 0.8959 0.9725 0.3882 0.096 Uiso 1 1 calc R U
H00K H 0.8681 0.9310 0.4775 0.096 Uiso 1 1 calc R U
O2 O 0.228(3) 0.880(2) 0.4309(9) 0.178(12) Uani 1 1 d . .
O3 O 0.1162(17) 0.6876(16) 0.3605(15) 0.150(9) Uani 1 1 d . .
C1 C 0.486(3) 0.9585(19) 0.657(2) 0.166(16) Uani 1 1 d . .
H1A H 0.4898 1.0298 0.7027 0.249 Uiso 1 1 calc R U
H1B H 0.4070 0.9442 0.6369 0.249 Uiso 1 1 calc R U
H1C H 0.5287 1.0023 0.6146 0.249 Uiso 1 1 calc R U

loop_
_atom_site_aniso_label
_atom_site_aniso_U_11
_atom_site_aniso_U_22
_atom_site_aniso_U_33
_atom_site_aniso_U_23
_atom_site_aniso_U_13
_atom_site_aniso_U_12
Cu01 0.0318(13) 0.0247(6) 0.0281(10) -0.0031(5) 0.0101(9) 0.0007(5)
Cl02 0.077(4) 0.0390(16) 0.088(3) 0.0102(15) 0.051(3) 0.0072(16)
O003 0.026(7) 0.030(3) 0.027(5) -0.007(3) 0.008(5) 0.002(3)
O004 0.053(9) 0.036(4) 0.032(5) 0.013(3) 0.002(6) 0.010(4)
O005 0.025(7) 0.038(4) 0.035(5) -0.012(3) 0.000(5) 0.001(3)
N006 0.026(9) 0.021(4) 0.026(6) -0.001(3) 0.003(6) -0.002(4)
N007 0.028(9) 0.036(5) 0.025(6) 0.003(4) 0.001(7) 0.008(4)
O1 0.086(13) 0.071(7) 0.069(8) 0.015(5) 0.029(8) 0.024(6)
C009 0.030(11) 0.045(6) 0.028(8) -0.001(5) -0.009(8) -0.001(6)
C00A 0.040(12) 0.033(5) 0.025(8) -0.006(4) -0.005(8) 0.005(5)
C00B 0.034(11) 0.018(4) 0.026(7) 0.000(4) -0.001(8) 0.000(4)
C00C 0.028(11) 0.039(6) 0.014(7) 0.003(4) 0.003(7) 0.000(5)
C00D 0.063(15) 0.037(6) 0.023(8) -0.007(4) 0.008(9) -0.009(6)
C00E 0.057(12) 0.021(4) 0.018(7) 0.001(4) 0.007(8) -0.007(5)
C00F 0.033(11) 0.030(5) 0.026(8) -0.001(4) 0.000(8) -0.002(5)
C00G 0.036(12) 0.035(6) 0.032(8) -0.005(5) 0.007(9) 0.000(5)
O4 0.095(14) 0.055(6) 0.095(10) 0.025(6) -0.001(9) 0.000(6)
C00I 0.036(11) 0.035(6) 0.070(11) -0.008(5) 0.026(10) 0.003(5)
O5 0.058(14) 0.118(10) 0.082(10) -0.043(7) 0.028(9) 0.006(7)
C00K 0.095(19) 0.044(7) 0.056(11) 0.012(6) 0.016(11) 0.002(8)
O2 0.34(4) 0.133(13) 0.076(11) -0.025(9) 0.095(16) 0.015(16)
O3 0.095(19) 0.091(10) 0.27(2) 0.059(12) 0.085(17) 0.008(8)
C1 0.15(3) 0.046(10) 0.32(4) -0.036(15) 0.15(3) 0.007(11)

loop_
_atom_type_symbol
_atom_type_description
_atom_type_scat_dispersion_real
_atom_type_scat_dispersion_imag
_atom_type_scat_source
C C 0.0033 0.0016 'International Tables Vol C Tables 4.2.6.8 and 6.1.1.4'
H H 0.0000 0.0000 'International Tables Vol C Tables 4.2.6.8 and 6.1.1.4'
N N 0.0061 0.0033 'International Tables Vol C Tables 4.2.6.8 and 6.1.1.4'
O O 0.0106 0.0060 'International Tables Vol C Tables 4.2.6.8 and 6.1.1.4'
Cl Cl 0.1484 0.1585 'International Tables Vol C Tables 4.2.6.8 and 6.1.1.4'
Cu Cu 0.3201 1.2651 'International Tables Vol C Tables 4.2.6.8 and 6.1.1.4'

loop_
_geom_angle_atom_site_label_1
_geom_angle_atom_site_label_2
_geom_angle_atom_site_label_3
_geom_angle
_geom_angle_site_symmetry_1
_geom_angle_site_symmetry_3
O003 Cu01 N006 91.4(4) . .
O003 Cu01 O005 171.3(3) . .
N006 Cu01 O005 81.2(4) . .
O003 Cu01 O003 79.6(4) . 3_766
N006 Cu01 O003 167.8(4) . 3_766
O005 Cu01 O003 107.1(4) . 3_766
O003 Cu01 O004 93.7(4) . .
N006 Cu01 O004 100.7(3) . .
O005 Cu01 O004 92.1(4) . .
O003 Cu01 O004 88.1(3) 3_766 .
O003 Cu01 Cu01 40.6(2) . 3_766
N006 Cu01 Cu01 131.5(4) . 3_766
O005 Cu01 Cu01 145.7(2) . 3_766
O003 Cu01 Cu01 39.0(3) 3_766 3_766
O004 Cu01 Cu01 91.1(3) . 3_766
O2 Cl02 O1 112.0(14) . .
O2 Cl02 O4 112.1(9) . .
O1 Cl02 O4 108.3(8) . .
O2 Cl02 O3 113.1(16) . .
O1 Cl02 O3 105.2(9) . .
O4 Cl02 O3 105.7(11) . .
C00B O003 Cu01 128.5(8) . .
C00B O003 Cu01 130.4(8) . 3_766
Cu01 O003 Cu01 100.4(4) . 3_766
C00K O004 Cu01 121.1(8) . .
C00C O005 Cu01 114.9(8) . .
C00F N006 N007 119.0(10) . .
C00F N006 Cu01 129.4(10) . .
N007 N006 Cu01 111.6(7) . .
N006 N007 C00C 116.2(10) . .
C00A C009 C00D 118.8(16) . .
C00B C00A C009 123.7(13) . .
O003 C00B C00A 120.5(10) . .
O003 C00B C00E 122.4(13) . .
C00A C00B C00E 117.1(11) . .
O005 C00C N007 116.2(13) . .
O005 C00C C00I 125.1(11) . .
N007 C00C C00I 118.7(10) . .
C00G C00D C009 119.0(12) . .
C00B C00E C00G 120.6(14) . .
C00B C00E C00F 125.3(11) . .
C00G C00E C00F 114.0(11) . .
N006 C00F C00E 122.9(11) . .
C00D C00G C00E 120.7(12) . .
C00C C00I C00I 110.6(13) . 3_666

loop_
_geom_bond_atom_site_label_1
_geom_bond_atom_site_label_2
_geom_bond_distance
_geom_bond_site_symmetry_2
Cu01 O003 1.927(10) .
Cu01 N006 1.948(9) .
Cu01 O005 1.965(10) .
Cu01 O003 1.994(7) 3_766
Cu01 O004 2.283(7) .
Cu01 Cu01 3.013(5) 3_766
Cl02 O2 1.325(15) .
Cl02 O1 1.411(14) .
Cl02 O4 1.435(11) .
Cl02 O3 1.464(19) .
O003 C00B 1.358(14) .
O003 Cu01 1.994(7) 3_766
O004 C00K 1.404(15) .
O005 C00C 1.267(14) .
N006 C00F 1.283(15) .
N006 N007 1.365(15) .
N007 C00C 1.385(16) .
C009 C00A 1.396(17) .
C009 C00D 1.40(2) .
C00A C00B 1.362(19) .
C00B C00E 1.393(16) .
C00C C00I 1.46(2) .
C00D C00G 1.37(2) .
C00E C00G 1.418(17) .
C00E C00F 1.45(2) .
C00I C00I 1.53(2) 3_666
O5 C1 1.44(3) .
